data_1529940
loop_
_publ_author_name
'Fischer, P.'
'Schefer, J.'
'Yvon, K.'
'Schlapbach, L.'
'Riesterer, T.'

_publ_section_title
;
 Orthorhombic structure of gamma Ti Fe D2
;
_journal_name_full 'Journal of the Less-Common Metals'
_journal_page_first 39
_journal_page_last 45
_journal_volume 129
_journal_year 1987
_chemical_formula_sum 'D1.94 Fe Ti'
_chemical_name_systematic 'Ti Fe D1.94'
_space_group_IT_number 65
_symmetry_space_group_name_Hall '-C 2 2'
_symmetry_space_group_name_H-M 'C m m m'
_cell_angle_alpha 90
_cell_angle_beta 90
_cell_angle_gamma 90
_cell_formula_units_Z 4
_cell_length_a 7.029
_cell_length_b 6.233
_cell_length_c 2.835
_cell_volume 124.206
_citation_journal_id_ASTM JCOMAH
_cod_data_source_file Fischer_JCOMAH_1987_1388.cif
_cod_data_source_block D1.94Fe1Ti1
_cod_original_cell_volume 124.2063
_cod_original_formula_sum 'D1.94 Fe1 Ti1'
_cod_database_code 1529940

loop_
_symmetry_equiv_pos_as_xyz
x,y,z
-x,-y,z
x,-y,-z
-x,y,-z
-x,-y,-z
x,y,-z
-x,y,z
x,-y,z
x+1/2,y+1/2,z
-x+1/2,-y+1/2,z
x+1/2,-y+1/2,-z
-x+1/2,y+1/2,-z
-x+1/2,-y+1/2,-z
x+1/2,y+1/2,-z
-x+1/2,y+1/2,z
x+1/2,-y+1/2,z

loop_
_atom_site_label
_atom_site_type_symbol
_atom_site_fract_x
_atom_site_fract_y
_atom_site_fract_z
_atom_site_occupancy
_atom_site_U_iso_or_equiv
Fe1 Fe 0 0.2887 0 1 0.0
Ti1 Ti 0.223 0 0.5 1 0.0
D2 D 0.5 0 0.5 0.91 0.0
D1 D 0.25 0.25 0 1 0.0
D3 D 0 0 0 0.99 0.0
